data_4115579
loop_
_publ_author_name
'Qiuyue Yu'
'Cynthia A. Salhi'
'Edna A. Ambundo'
'Mary Jane Heeg'
'L. A. Ochrymowycz'
'D. B. Rorabacher'

_publ_section_title
;
 Direct Evidence for a Geometrically Constrained "Entatic State" Effect on
 Copper(II/I) Electron-Transfer Kinetics As Manifested in Metastable
 Intermediates
;
_journal_name_full 'Journal of the American Chemical Society'
_journal_page_first 5720
_journal_page_last 5729
_journal_paper_doi 10.1021/ja002995r
_journal_volume 123
_journal_year 2001
_chemical_formula_sum 'C18 H32 Cl Cu O4 S4'
_chemical_formula_weight 539.67
_chemical_name_systematic
; 
 ? 
;
_space_group_IT_number 14
_symmetry_cell_setting monoclinic
_symmetry_space_group_name_Hall '-P 2yn'
_symmetry_space_group_name_H-M 'P 1 21/n 1'
_atom_sites_solution_hydrogens geom
_atom_sites_solution_primary direct
_atom_sites_solution_secondary difmap
_audit_creation_method SHELXL-97
_cell_angle_alpha 90.00
_cell_angle_beta 91.87(3)
_cell_angle_gamma 90.00
_cell_formula_units_Z 4
_cell_length_a 10.916(2)
_cell_length_b 15.602(3)
_cell_length_c 13.660(3)
_cell_measurement_reflns_used 6270
_cell_measurement_temperature 295(2)
_cell_measurement_theta_max 28
_cell_measurement_theta_min 3
_cell_volume 2325.2(8)
_computing_cell_refinement 'Bruker SAINT'
_computing_data_collection 'Bruker SMART'
_computing_data_reduction 'Bruker SAINT'
_computing_molecular_graphics SHELXTL-Plus
_computing_publication_material SHELXL-93
_computing_structure_refinement 'SHELXL-97 (Sheldrick, 1997)'
_computing_structure_solution 'SHELXS-97 (Sheldrick, 1990)'
_diffrn_ambient_temperature 295(2)
_diffrn_measured_fraction_theta_full 0.922
_diffrn_measured_fraction_theta_max 0.922
_diffrn_measurement_method 'SMART CCD'
_diffrn_radiation_monochromator graphite
_diffrn_radiation_source 'fine-focus sealed tube'
_diffrn_radiation_type MoK\a
_diffrn_radiation_wavelength 0.71073
_diffrn_reflns_av_R_equivalents 0.022
_diffrn_reflns_av_sigmaI/netI 0.0344
_diffrn_reflns_limit_h_max 14
_diffrn_reflns_limit_h_min -14
_diffrn_reflns_limit_k_max 20
_diffrn_reflns_limit_k_min 0
_diffrn_reflns_limit_l_max 17
_diffrn_reflns_limit_l_min 0
_diffrn_reflns_number 16434
_diffrn_reflns_theta_full 28.25
_diffrn_reflns_theta_max 28.25
_diffrn_reflns_theta_min 1.98
_exptl_absorpt_coefficient_mu 1.435
_exptl_absorpt_correction_T_max 0.8135
_exptl_absorpt_correction_T_min 0.6116
_exptl_absorpt_correction_type multi-scan
_exptl_crystal_colour colorless
_exptl_crystal_density_diffrn 1.541
_exptl_crystal_description tablets
_exptl_crystal_F_000 1128
_exptl_crystal_size_max 0.38
_exptl_crystal_size_mid 0.20
_exptl_crystal_size_min 0.15
_refine_diff_density_max 0.945
_refine_diff_density_min -0.623
_refine_diff_density_rms 0.063
_refine_ls_extinction_coef 0.0005(3)
_refine_ls_extinction_expression Fc^*^=kFc[1+0.001xFc^2^\l^3^/sin(2\q)]^-1/4^
_refine_ls_extinction_method SHELXL
_refine_ls_goodness_of_fit_ref 0.961
_refine_ls_hydrogen_treatment mixed
_refine_ls_matrix_type full
_refine_ls_number_parameters 382
_refine_ls_number_reflns 5317
_refine_ls_number_restraints 0
_refine_ls_restrained_S_all 0.961
_refine_ls_R_factor_all 0.0595
_refine_ls_R_factor_gt 0.0374
_refine_ls_shift/su_max 0.860
_refine_ls_shift/su_mean 0.021
_refine_ls_structure_factor_coef Fsqd
_refine_ls_weighting_details 'calc w=1/[\s^2^(Fo^2^)+(0.0668P)^2^+0.0000P] where P=(Fo^2^+2Fc^2^)/3'
_refine_ls_weighting_scheme calc
_refine_ls_wR_factor_gt 0.1035
_refine_ls_wR_factor_ref 0.1094
_reflns_number_gt 3537
_reflns_number_total 5317
_reflns_threshold_expression >2sigma(I)
_cod_data_source_file ja002995r_6.cif
_cod_data_source_block Cu(I)L10
_cod_depositor_comments
;
The following automatic conversions were performed:

'_symmetry_cell_setting' tag value 'monocclinic' was replaced with
'monoclinic' value as specified in the replacement file
'/home/robertas/cod-tools/perl-scripts/inputs/replacement_values.lst'.

Automatic conversion script
Id: cif_fix_values 3143 2015-03-26 13:38:13Z robertas 
;
_cod_original_cell_volume 2325.4(8)
_cod_database_code 4115579

loop_
_symmetry_equiv_pos_as_xyz
'x, y, z'
'-x+1/2, y+1/2, -z+1/2'
'-x, -y, -z'
'x-1/2, -y-1/2, z-1/2'

loop_
_atom_site_label
_atom_site_type_symbol
_atom_site_fract_x
_atom_site_fract_y
_atom_site_fract_z
_atom_site_U_iso_or_equiv
_atom_site_adp_type
_atom_site_occupancy
_atom_site_symmetry_multiplicity
_atom_site_calc_flag
Cu1 Cu 0.75261(3) -0.06096(2) 0.01762(2) 0.04258(13) Uani 1 1 d
S1 S 0.82319(6) 0.01217(5) -0.11239(5) 0.04065(18) Uani 1 1 d
S2 S 0.62161(6) -0.14397(5) -0.07279(5) 0.03879(18) Uani 1 1 d
S3 S 0.88059(6) -0.14026(4) 0.11459(5) 0.03636(17) Uani 1 1 d
S4 S 0.69447(6) 0.02699(5) 0.13987(5) 0.03985(18) Uani 1 1 d
C1 C 0.6998(3) -0.01885(18) -0.20010(19) 0.0386(6) Uani 1 1 d
C2 C 0.7330(4) 0.0074(2) -0.3044(2) 0.0539(8) Uani 1 1 d
C3 C 0.6345(4) -0.0223(3) -0.3789(2) 0.0626(10) Uani 1 1 d
C4 C 0.6218(4) -0.1187(3) -0.3759(2) 0.0624(10) Uani 1 1 d
C5 C 0.5869(3) -0.1465(2) -0.2734(2) 0.0489(8) Uani 1 1 d
C6 C 0.6795(3) -0.11542(18) -0.19400(19) 0.0382(6) Uani 1 1 d
C7 C 0.6737(3) -0.2547(2) -0.0565(2) 0.0476(7) Uani 1 1 d
C8 C 0.7985(3) -0.2699(2) -0.0078(2) 0.0463(7) Uani 1 1 d
C9 C 0.8091(3) -0.24574(18) 0.1004(2) 0.0431(7) Uani 1 1 d
C10 C 0.8257(3) -0.10248(17) 0.23293(18) 0.0355(6) Uani 1 1 d
C11 C 0.9126(3) -0.1321(2) 0.3157(2) 0.0491(8) Uani 1 1 d
C12 C 0.8745(4) -0.0975(3) 0.4149(2) 0.0609(9) Uani 1 1 d
C13 C 0.8728(4) -0.0005(3) 0.4111(2) 0.0579(9) Uani 1 1 d
C14 C 0.7829(3) 0.0304(2) 0.3317(2) 0.0517(8) Uani 1 1 d
C15 C 0.8147(3) -0.00418(18) 0.23036(19) 0.0382(6) Uani 1 1 d
C16 C 0.7423(3) 0.1348(2) 0.1059(3) 0.0496(8) Uani 1 1 d
C17 C 0.8344(3) 0.1430(2) 0.0250(2) 0.0536(8) Uani 1 1 d
C18 C 0.7848(3) 0.12208(19) -0.0787(2) 0.0503(8) Uani 1 1 d
Cl1 Cl 0.47981(9) -0.23594(8) 0.23040(8) 0.0789(3) Uani 1 1 d
O1 O 0.3599(2) -0.21769(18) 0.2568(2) 0.0812(8) Uani 1 1 d
O2 O 0.5115(4) -0.1868(4) 0.1512(3) 0.226(3) Uani 1 1 d
O3 O 0.5652(4) -0.2075(4) 0.3045(4) 0.204(3) Uani 1 1 d
O4 O 0.5001(5) -0.3191(4) 0.2264(6) 0.258(4) Uani 1 1 d
H1 H 0.630(2) 0.0082(16) -0.1853(17) 0.026(7) Uiso 1 1 d
H2A H 0.740(3) 0.071(2) -0.307(2) 0.057(10) Uiso 1 1 d
H2B H 0.817(3) -0.0188(19) -0.320(2) 0.051(9) Uiso 1 1 d
H3A H 0.552(3) 0.008(2) -0.362(3) 0.073(11) Uiso 1 1 d
H3B H 0.653(3) -0.005(2) -0.439(3) 0.068(11) Uiso 1 1 d
H4A H 0.556(3) -0.150(2) -0.436(3) 0.091(12) Uiso 1 1 d
H4B H 0.702(3) -0.140(2) -0.389(2) 0.063(11) Uiso 1 1 d
H5A H 0.506(3) -0.1225(17) -0.2583(18) 0.034(7) Uiso 1 1 d
H5B H 0.587(3) -0.207(2) -0.271(2) 0.047(9) Uiso 1 1 d
H6 H 0.757(3) -0.1457(18) -0.1994(19) 0.042(8) Uiso 1 1 d
H7A H 0.667(3) -0.281(2) -0.121(2) 0.056(9) Uiso 1 1 d
H7B H 0.621(3) -0.2787(18) -0.022(2) 0.035(8) Uiso 1 1 d
H8A H 0.821(3) -0.332(2) -0.013(2) 0.074(11) Uiso 1 1 d
H8B H 0.855(3) -0.2454(18) -0.039(2) 0.035(8) Uiso 1 1 d
H9A H 0.861(3) -0.2836(19) 0.139(2) 0.048(8) Uiso 1 1 d
H9B H 0.729(3) -0.2429(18) 0.139(2) 0.045(8) Uiso 1 1 d
H10 H 0.746(2) -0.1281(16) 0.2368(17) 0.029(7) Uiso 1 1 d
H11A H 0.906(3) -0.190(2) 0.316(2) 0.056(10) Uiso 1 1 d
H11B H 0.999(3) -0.1121(19) 0.296(2) 0.045(8) Uiso 1 1 d
H12A H 0.793(4) -0.117(2) 0.424(2) 0.067(11) Uiso 1 1 d
H12B H 0.923(3) -0.1205(19) 0.465(2) 0.050(9) Uiso 1 1 d
H13A H 0.950(3) 0.0168(18) 0.3967(19) 0.038(8) Uiso 1 1 d
H13B H 0.857(3) 0.026(2) 0.469(3) 0.063(10) Uiso 1 1 d
H14A H 0.786(3) 0.096(2) 0.325(2) 0.054(9) Uiso 1 1 d
H14B H 0.699(3) 0.012(2) 0.342(2) 0.053(9) Uiso 1 1 d
H15 H 0.887(2) 0.0215(16) 0.2092(17) 0.026(6) Uiso 1 1 d
H16A H 0.680(4) 0.169(3) 0.090(3) 0.105(16) Uiso 1 1 d
H16B H 0.777(3) 0.1617(19) 0.162(2) 0.051(9) Uiso 1 1 d
H17A H 0.921(3) 0.104(2) 0.045(2) 0.063(9) Uiso 1 1 d
H17B H 0.859(3) 0.203(2) 0.023(2) 0.063(10) Uiso 1 1 d
H18A H 0.693(4) 0.142(2) -0.041(3) 0.087(12) Uiso 1 1 d
H18B H 0.816(3) 0.157(2) -0.126(2) 0.059(10) Uiso 1 1 d

loop_
_atom_site_aniso_label
_atom_site_aniso_U_11
_atom_site_aniso_U_22
_atom_site_aniso_U_33
_atom_site_aniso_U_23
_atom_site_aniso_U_13
_atom_site_aniso_U_12
Cu1 0.0578(3) 0.0319(2) 0.03746(19) -0.00071(14) -0.00621(15) -0.00233(16)
S1 0.0391(4) 0.0386(4) 0.0440(4) 0.0012(3) -0.0020(3) -0.0048(3)
S2 0.0373(4) 0.0413(4) 0.0377(3) 0.0000(3) 0.0002(3) -0.0053(3)
S3 0.0360(4) 0.0336(4) 0.0395(3) -0.0034(3) 0.0014(3) -0.0009(3)
S4 0.0385(4) 0.0365(4) 0.0444(4) -0.0016(3) -0.0009(3) 0.0036(3)
C1 0.0373(16) 0.0394(16) 0.0390(14) -0.0004(12) 0.0002(12) -0.0009(13)
C2 0.065(2) 0.056(2) 0.0406(16) 0.0078(15) 0.0013(15) -0.0085(18)
C3 0.075(3) 0.074(3) 0.0387(17) 0.0066(17) -0.0034(17) -0.010(2)
C4 0.070(3) 0.079(3) 0.0388(16) -0.0086(16) 0.0029(17) -0.013(2)
C5 0.053(2) 0.053(2) 0.0410(16) -0.0066(14) -0.0015(14) -0.0102(17)
C6 0.0383(16) 0.0398(16) 0.0367(14) -0.0012(12) 0.0040(12) -0.0031(13)
C7 0.056(2) 0.0378(17) 0.0490(17) 0.0010(14) -0.0043(16) -0.0122(15)
C8 0.0524(19) 0.0342(17) 0.0520(17) -0.0063(14) -0.0008(15) -0.0017(15)
C9 0.0497(18) 0.0288(14) 0.0503(16) 0.0010(12) -0.0060(15) -0.0005(13)
C10 0.0356(15) 0.0348(15) 0.0363(13) -0.0020(11) 0.0021(12) -0.0009(12)
C11 0.060(2) 0.0457(19) 0.0415(16) 0.0005(14) -0.0056(15) 0.0080(16)
C12 0.076(3) 0.068(2) 0.0383(16) 0.0022(16) -0.0057(18) 0.008(2)
C13 0.061(2) 0.069(2) 0.0432(17) -0.0156(16) -0.0037(16) 0.0035(19)
C14 0.060(2) 0.049(2) 0.0459(17) -0.0118(15) -0.0003(15) 0.0092(17)
C15 0.0353(16) 0.0393(15) 0.0400(14) -0.0038(12) -0.0019(12) -0.0018(13)
C16 0.058(2) 0.0345(17) 0.0564(19) -0.0022(14) -0.0016(16) 0.0032(15)
C17 0.058(2) 0.0419(19) 0.0601(19) -0.0006(15) -0.0045(16) -0.0111(16)
C18 0.065(2) 0.0355(17) 0.0504(17) 0.0036(14) -0.0025(16) -0.0034(15)
Cl1 0.0507(6) 0.0962(8) 0.0907(7) 0.0313(6) 0.0141(5) 0.0152(5)
O1 0.0582(16) 0.097(2) 0.0895(18) 0.0318(16) 0.0219(14) 0.0124(14)
O2 0.103(3) 0.413(9) 0.166(4) 0.178(5) 0.069(3) 0.094(4)
O3 0.123(4) 0.252(6) 0.232(5) 0.110(5) -0.079(4) -0.060(4)
O4 0.162(5) 0.124(4) 0.487(12) -0.058(6) 0.005(6) 0.068(4)

loop_
_atom_type_symbol
_atom_type_description
_atom_type_scat_dispersion_real
_atom_type_scat_dispersion_imag
_atom_type_scat_source
C C 0.0033 0.0016 'International Tables Vol C Tables 4.2.6.8 and 6.1.1.4'
H H 0.0000 0.0000 'International Tables Vol C Tables 4.2.6.8 and 6.1.1.4'
O O 0.0106 0.0060 'International Tables Vol C Tables 4.2.6.8 and 6.1.1.4'
S S 0.1246 0.1234 'International Tables Vol C Tables 4.2.6.8 and 6.1.1.4'
Cl Cl 0.1484 0.1585 'International Tables Vol C Tables 4.2.6.8 and 6.1.1.4'
Cu Cu 0.3201 1.2651 'International Tables Vol C Tables 4.2.6.8 and 6.1.1.4'

loop_
_geom_angle_atom_site_label_1
_geom_angle_atom_site_label_2
_geom_angle_atom_site_label_3
_geom_angle
S3 Cu1 S2 111.92(4)
S3 Cu1 S1 120.99(3)
S2 Cu1 S1 94.89(3)
S3 Cu1 S4 94.71(3)
S2 Cu1 S4 124.09(3)
S1 Cu1 S4 112.51(3)
C18 S1 C1 104.01(14)
C18 S1 Cu1 100.83(12)
C1 S1 Cu1 96.76(9)
C7 S2 C6 102.88(15)
C7 S2 Cu1 106.57(10)
C6 S2 Cu1 97.04(9)
C9 S3 C10 103.36(14)
C9 S3 Cu1 100.21(10)
C10 S3 Cu1 97.27(9)
C16 S4 C15 102.17(15)
C16 S4 Cu1 106.32(11)
C15 S4 Cu1 97.13(9)
C6 C1 C2 110.7(2)
C6 C1 S1 109.23(19)
C2 C1 S1 110.2(2)
C3 C2 C1 110.8(3)
C4 C3 C2 110.3(3)
C3 C4 C5 109.5(3)
C4 C5 C6 112.3(3)
C1 C6 C5 111.5(2)
C1 C6 S2 110.00(19)
C5 C6 S2 108.7(2)
C8 C7 S2 118.2(2)
C7 C8 C9 115.2(3)
C8 C9 S3 110.1(2)
C11 C10 C15 111.4(2)
C11 C10 S3 110.0(2)
C15 C10 S3 109.06(18)
C10 C11 C12 111.7(3)
C13 C12 C11 109.0(3)
C12 C13 C14 110.4(3)
C13 C14 C15 111.9(3)
C14 C15 C10 110.4(2)
C14 C15 S4 109.6(2)
C10 C15 S4 109.40(18)
C17 C16 S4 117.6(2)
C16 C17 C18 115.5(3)
C17 C18 S1 110.8(2)
O4 Cl1 O2 117.9(4)
O4 Cl1 O1 111.8(3)
O2 Cl1 O1 110.5(2)
O4 Cl1 O3 103.3(4)
O2 Cl1 O3 102.1(3)
O1 Cl1 O3 110.5(3)

loop_
_geom_bond_atom_site_label_1
_geom_bond_atom_site_label_2
_geom_bond_distance
Cu1 S3 2.2619(9)
Cu1 S2 2.2656(9)
Cu1 S1 2.2670(9)
Cu1 S4 2.2680(8)
S1 C18 1.828(3)
S1 C1 1.838(3)
S2 C7 1.830(3)
S2 C6 1.846(3)
S3 C9 1.829(3)
S3 C10 1.839(3)
S4 C16 1.826(3)
S4 C15 1.839(3)
C1 C6 1.526(4)
C1 C2 1.537(4)
C2 C3 1.528(5)
C3 C4 1.511(6)
C4 C5 1.526(5)
C5 C6 1.537(4)
C7 C8 1.515(5)
C8 C9 1.527(4)
C10 C11 1.524(4)
C10 C15 1.539(4)
C11 C12 1.529(5)
C12 C13 1.515(6)
C13 C14 1.517(5)
C14 C15 1.536(4)
C16 C17 1.524(5)
C17 C18 1.534(4)
Cl1 O4 1.317(5)
Cl1 O2 1.379(4)
Cl1 O1 1.399(3)
Cl1 O3 1.424(5)

loop_
_geom_torsion_atom_site_label_1
_geom_torsion_atom_site_label_2
_geom_torsion_atom_site_label_3
_geom_torsion_atom_site_label_4
_geom_torsion
S3 Cu1 S1 C18 -119.23(11)
S2 Cu1 S1 C18 121.53(11)
S4 Cu1 S1 C18 -8.59(12)
S3 Cu1 S1 C1 135.05(10)
S2 Cu1 S1 C1 15.81(10)
S4 Cu1 S1 C1 -114.31(10)
S3 Cu1 S2 C7 -9.23(13)
S1 Cu1 S2 C7 117.03(13)
S4 Cu1 S2 C7 -121.51(13)
S3 Cu1 S2 C6 -114.96(10)
S1 Cu1 S2 C6 11.30(10)
S4 Cu1 S2 C6 132.75(10)
S2 Cu1 S3 C9 -10.50(11)
S1 Cu1 S3 C9 -120.92(11)
S4 Cu1 S3 C9 119.24(11)
S2 Cu1 S3 C10 -115.55(10)
S1 Cu1 S3 C10 134.03(10)
S4 Cu1 S3 C10 14.19(10)
S3 Cu1 S4 C16 118.30(13)
S2 Cu1 S4 C16 -121.16(13)
S1 Cu1 S4 C16 -8.09(13)
S3 Cu1 S4 C15 13.35(10)
S2 Cu1 S4 C15 133.89(10)
S1 Cu1 S4 C15 -113.05(10)
C18 S1 C1 C6 -150.6(2)
Cu1 S1 C1 C6 -47.59(19)
C18 S1 C1 C2 87.7(3)
Cu1 S1 C1 C2 -169.3(2)
C6 C1 C2 C3 56.0(4)
S1 C1 C2 C3 176.9(3)
C1 C2 C3 C4 -60.1(4)
C2 C3 C4 C5 59.5(4)
C3 C4 C5 C6 -56.6(4)
C2 C1 C6 C5 -52.5(3)
S1 C1 C6 C5 -173.9(2)
C2 C1 C6 S2 -173.1(2)
S1 C1 C6 S2 65.4(2)
C4 C5 C6 C1 53.6(4)
C4 C5 C6 S2 175.0(3)
C7 S2 C6 C1 -153.2(2)
Cu1 S2 C6 C1 -44.3(2)
C7 S2 C6 C5 84.5(2)
Cu1 S2 C6 C5 -166.7(2)
C6 S2 C7 C8 89.8(3)
Cu1 S2 C7 C8 -11.7(3)
S2 C7 C8 C9 67.7(4)
C7 C8 C9 S3 -99.0(3)
C10 S3 C9 C8 155.9(2)
Cu1 S3 C9 C8 55.8(2)
C9 S3 C10 C11 88.8(2)
Cu1 S3 C10 C11 -168.9(2)
C9 S3 C10 C15 -148.8(2)
Cu1 S3 C10 C15 -46.45(19)
C15 C10 C11 C12 55.6(4)
S3 C10 C11 C12 176.6(3)
C10 C11 C12 C13 -58.8(4)
C11 C12 C13 C14 59.7(4)
C12 C13 C14 C15 -58.6(4)
C13 C14 C15 C10 54.0(4)
C13 C14 C15 S4 174.6(3)
C11 C10 C15 C14 -52.1(3)
S3 C10 C15 C14 -173.7(2)
C11 C10 C15 S4 -172.8(2)
S3 C10 C15 S4 65.6(2)
C16 S4 C15 C14 84.4(2)
Cu1 S4 C15 C14 -167.2(2)
C16 S4 C15 C10 -154.4(2)
Cu1 S4 C15 C10 -45.93(19)
C15 S4 C16 C17 86.0(3)
Cu1 S4 C16 C17 -15.3(3)
S4 C16 C17 C18 71.3(4)
C16 C17 C18 S1 -97.7(3)
C1 S1 C18 C17 152.0(2)
Cu1 S1 C18 C17 52.1(3)
